data_2019710
loop_
_publ_author_name
'Liu, Hou-Ting'
'Lu, Jing'

_publ_section_title
;
 An azide-bridged copper(II) complex: poly[piperazine-1,4-dium
 [tetra-\m~3~-azido-\k^12^<i>N</i>^1^:<i>N</i>^1^:<i>N</i>^1^-hexa-\m~2~-azido-\k^12^<i>N</i>^1^:<i>N</i>^1^-di-\m~2~-azido-\k^4^<i>N</i>^1^:<i>N</i>^3^-pentacopper(II)]
 tetrahydrate]
;
_journal_coeditor_code WQ3076
_journal_issue 11
_journal_name_full 'Acta Crystallographica Section C'
_journal_page_first 1083
_journal_page_last 1087
_journal_paper_doi 10.1107/S2053229614022190
_journal_volume 70
_journal_year 2014
_chemical_formula_iupac '(C4 H12 N2) [Cu5 (N3)12] , 4H2 O'
_chemical_formula_moiety 'C4 H12 N2 2+, Cu5 N36 2-, 4(H2 O)'
_chemical_formula_sum 'C4 H20 Cu5 N38 O4'
_chemical_formula_weight 982.28
_chemical_name_systematic
;Poly[piperazine-1,4-dium
[tetra-\m~3~-azido-\k^12^<i>N</i>^1^:<i>N</i>^1^:<i>N</i>^1^-hexa-\m~2~-azido-\k^12^<i>N</i>^1^:<i>N</i>^1^-di-\m~2~-azido-\k^4^<i>N</i>^1^:<i>N</i>^3^-pentacopper(II)] tetrahydrate]
;
_space_group_IT_number 14
_symmetry_cell_setting monoclinic
_symmetry_space_group_name_Hall '-P 2yn'
_symmetry_space_group_name_H-M 'P 1 21/n 1'
_atom_sites_solution_hydrogens geom
_atom_sites_solution_primary direct
_atom_sites_solution_secondary difmap
_audit_creation_method SHELXL97
_cell_angle_alpha 90.00
_cell_angle_beta 91.10(3)
_cell_angle_gamma 90.00
_cell_formula_units_Z 2
_cell_length_a 16.343(3)
_cell_length_b 5.7477(11)
_cell_length_c 16.812(3)
_cell_measurement_reflns_used 2772
_cell_measurement_temperature 293(2)
_cell_measurement_theta_max 25.00
_cell_measurement_theta_min 1.72
_cell_volume 1578.9(5)
_computing_cell_refinement
;
SMART (Bruker, 2002)
;
_computing_data_collection
;
SMART (Bruker, 2002)
;
_computing_data_reduction
;
SAINT (Bruker, 2002)
;
_computing_molecular_graphics
;
DIAMOND (Brandenburg, 2006)
;
_computing_publication_material
;
publCIF (Westrip, 2010)
;
_computing_structure_refinement
;
SHELXL97 (Sheldrick, 2008)
;
_computing_structure_solution
;
SHELXS97 (Sheldrick, 2008)
;
_diffrn_ambient_temperature 293(2)
_diffrn_measured_fraction_theta_full 0.997
_diffrn_measured_fraction_theta_max 0.997
_diffrn_measurement_device_type 'Bruker SMART CCD area-detector'
_diffrn_measurement_method '\f and \w'
_diffrn_radiation_monochromator graphite
_diffrn_radiation_source 'fine-focus sealed tube'
_diffrn_radiation_type MoK\a
_diffrn_radiation_wavelength 0.71073
_diffrn_reflns_av_R_equivalents 0.0533
_diffrn_reflns_av_sigmaI/netI 0.0565
_diffrn_reflns_limit_h_max 19
_diffrn_reflns_limit_h_min -19
_diffrn_reflns_limit_k_max 6
_diffrn_reflns_limit_k_min -6
_diffrn_reflns_limit_l_max 19
_diffrn_reflns_limit_l_min -15
_diffrn_reflns_number 7506
_diffrn_reflns_theta_full 25.00
_diffrn_reflns_theta_max 25.00
_diffrn_reflns_theta_min 1.72
_exptl_absorpt_coefficient_mu 3.399
_exptl_absorpt_correction_T_max 0.5644
_exptl_absorpt_correction_T_min 0.5218
_exptl_absorpt_correction_type multi-scan
_exptl_absorpt_process_details
;
(SADABS; Bruker, 2002)
;
_exptl_crystal_colour black
_exptl_crystal_density_diffrn 2.066
_exptl_crystal_density_method 'not measured'
_exptl_crystal_description block
_exptl_crystal_F_000 974
_exptl_crystal_size_max 0.22
_exptl_crystal_size_mid 0.21
_exptl_crystal_size_min 0.19
_refine_diff_density_max 0.446
_refine_diff_density_min -0.495
_refine_ls_extinction_method none
_refine_ls_goodness_of_fit_ref 1.020
_refine_ls_hydrogen_treatment constr
_refine_ls_matrix_type full
_refine_ls_number_parameters 252
_refine_ls_number_reflns 2772
_refine_ls_number_restraints 522
_refine_ls_restrained_S_all 0.966
_refine_ls_R_factor_all 0.0506
_refine_ls_R_factor_gt 0.0314
_refine_ls_shift/su_max 0.001
_refine_ls_shift/su_mean 0.000
_refine_ls_structure_factor_coef Fsqd
_refine_ls_weighting_details 'calc w = 1/[\s^2^(Fo^2^)+(0.0265P)^2^+0.0000P] where P=(Fo^2^+2Fc^2^)/3'
_refine_ls_weighting_scheme calc
_refine_ls_wR_factor_gt 0.0634
_refine_ls_wR_factor_ref 0.0724
_reflns_number_gt 2080
_reflns_number_total 2772
_reflns_threshold_expression I>2\s(I)
_cod_data_source_file wq3076sup1.cf
_cod_data_source_block I
_cod_depositor_comments 'Adding full bibliography for 2019710.cif.'
_cod_original_cell_volume 1579.0(5)
_cod_original_sg_symbol_H-M 'P 21/n'
_cod_database_code 2019710
_cod_database_fobs_code 2019710

loop_
_symmetry_equiv_pos_as_xyz
'x, y, z'
'-x+1/2, y+1/2, -z+1/2'
'-x, -y, -z'
'x-1/2, -y-1/2, z-1/2'

loop_
_atom_site_type_symbol
_atom_site_label
_atom_site_fract_x
_atom_site_fract_y
_atom_site_fract_z
_atom_site_U_iso_or_equiv
_atom_site_adp_type
_atom_site_calc_flag
_atom_site_refinement_flags
_atom_site_occupancy
_atom_site_symmetry_multiplicity
_atom_site_disorder_assembly
_atom_site_disorder_group
Cu Cu1 0.0000 1.0000 0.5000 0.02402(17) Uani d SU 1 2 . .
Cu Cu2 0.07589(2) 0.57208(8) 0.58419(2) 0.02086(13) Uani d U 1 1 . .
Cu Cu3 0.13723(2) 0.11424(7) 0.66215(2) 0.02121(14) Uani d U 1 1 . .
N N1 0.00263(17) 1.1650(5) 0.39549(16) 0.0245(7) Uani d U 1 1 . .
N N2 0.04243(19) 1.1250(6) 0.33707(19) 0.0325(8) Uani d U 1 1 . .
N N3 0.0785(2) 1.0904(8) 0.2810(2) 0.0705(14) Uani d U 1 1 . .
N N4 0.06828(18) 0.7236(5) 0.47703(16) 0.0265(7) Uani d U 1 1 . .
N N7 0.12900(17) 0.2692(5) 0.55257(16) 0.0226(7) Uani d U 1 1 . .
N N8 0.1836(2) 0.2482(6) 0.50541(19) 0.0333(8) Uani d U 1 1 B .
N N9 0.2340(3) 0.2218(8) 0.4603(2) 0.0767(14) Uani d U 1 1 . .
N N10 0.06509(18) 0.3886(5) 0.68196(17) 0.0273(7) Uani d U 1 1 . .
N N11 0.04725(18) 0.4540(5) 0.74812(19) 0.0272(7) Uani d U 1 1 B .
N N12 0.0300(2) 0.5116(7) 0.8105(2) 0.0518(11) Uani d U 1 1 . .
N N13 0.18198(18) -0.1853(5) 0.62292(17) 0.0276(7) Uani d U 1 1 . .
N N14 0.2487(2) -0.1951(5) 0.59446(17) 0.0280(7) Uani d U 1 1 B .
N N15 0.3128(2) -0.2094(7) 0.5675(2) 0.0534(11) Uani d U 1 1 . .
N N16 0.2715(2) 0.2613(6) 0.6757(2) 0.0471(10) Uani d U 1 1 . .
N N17 0.32242(18) 0.3779(5) 0.70271(17) 0.0273(7) Uani d U 1 1 B .
N N18 0.37683(18) 0.4982(5) 0.72859(17) 0.0303(8) Uani d U 1 1 . .
N N19 0.00763(19) -0.0287(6) 0.91541(17) 0.0382(9) Uani d U 1 1 . .
H H1A 0.0341 0.0032 0.8702 0.046 Uiso calc R 1 1 . .
H H1B -0.0347 -0.1230 0.9032 0.046 Uiso calc R 1 1 . .
C C1 -0.0234(2) 0.1897(7) 0.9499(2) 0.0402(11) Uani d U 1 1 . .
H H19A -0.0624 0.2602 0.9130 0.048 Uiso calc R 1 1 . .
H H19B 0.0217 0.2975 0.9577 0.048 Uiso calc R 1 1 . .
C C2 0.0641(2) -0.1485(7) 0.9720(2) 0.0347(10) Uani d U 1 1 . .
H H2A 0.1127 -0.0543 0.9805 0.042 Uiso calc R 1 1 . .
H H2B 0.0808 -0.2962 0.9496 0.042 Uiso calc R 1 1 . .
O O2 0.87024(18) 0.7007(6) 0.90155(18) 0.0768(11) Uani d U 1 1 . .
H H2E 0.8479 0.6958 0.9468 0.092 Uiso d R 1 1 . .
H H2F 0.8362 0.6508 0.8667 0.092 Uiso d R 1 1 . .
O O1 0.7768(5) 0.545(2) 0.7752(5) 0.108(4) Uani d PU 0.589(11) 1 A 1
H H1E 0.7343 0.6188 0.7886 0.130 Uiso d PR 0.589(11) 1 A 1
H H1F 0.7714 0.5025 0.7269 0.130 Uiso d PR 0.589(11) 1 A 1
O O1' 0.8184(9) 0.363(3) 0.8038(7) 0.126(5) Uani d PU 0.411(11) 1 A 2
H H1'A 0.7716 0.3014 0.8092 0.152 Uiso d PR 0.411(11) 1 A 2
H H1'B 0.8272 0.3799 0.7544 0.152 Uiso d PR 0.411(11) 1 A 2
N N5 0.1105(2) 0.6869(6) 0.4225(2) 0.0365(8) Uani d U 1 1 B 2
N N6 0.1731(14) 0.702(4) 0.3866(15) 0.044(4) Uani d PU 0.29(3) 1 C 1
N N6' 0.1405(10) 0.626(2) 0.3625(6) 0.061(3) Uani d PU 0.71(3) 1 B 2

loop_
_atom_site_aniso_label
_atom_site_aniso_U_11
_atom_site_aniso_U_22
_atom_site_aniso_U_33
_atom_site_aniso_U_12
_atom_site_aniso_U_13
_atom_site_aniso_U_23
Cu1 0.0314(4) 0.0213(4) 0.0195(3) 0.0118(3) 0.0045(3) 0.0049(3)
Cu2 0.0275(3) 0.0176(3) 0.0176(2) 0.00720(19) 0.00326(18) 0.00312(18)
Cu3 0.0262(3) 0.0163(3) 0.0212(2) 0.0047(2) 0.00177(18) 0.00195(19)
N1 0.0338(18) 0.0217(18) 0.0184(16) 0.0126(14) 0.0052(14) 0.0049(14)
N2 0.0362(19) 0.031(2) 0.0306(19) 0.0112(16) 0.0042(16) 0.0096(16)
N3 0.078(3) 0.088(4) 0.047(2) 0.044(3) 0.037(2) 0.022(2)
N4 0.0393(19) 0.0245(19) 0.0159(16) 0.0150(15) 0.0075(14) 0.0050(13)
N7 0.0289(17) 0.0178(17) 0.0213(16) 0.0085(13) 0.0047(13) 0.0018(13)
N8 0.039(2) 0.031(2) 0.0305(19) 0.0128(16) 0.0020(16) 0.0055(15)
N9 0.082(3) 0.086(4) 0.064(3) 0.040(3) 0.046(2) 0.022(3)
N10 0.0396(19) 0.0204(19) 0.0223(17) 0.0126(15) 0.0071(14) 0.0042(14)
N11 0.0335(18) 0.0186(19) 0.0295(19) 0.0083(14) 0.0033(15) 0.0079(15)
N12 0.079(3) 0.048(3) 0.028(2) 0.014(2) 0.0190(19) 0.0017(18)
N13 0.0292(18) 0.0176(17) 0.0360(19) 0.0018(14) 0.0025(15) -0.0029(14)
N14 0.036(2) 0.0185(19) 0.0297(18) 0.0056(15) -0.0015(16) -0.0013(14)
N15 0.043(2) 0.051(3) 0.068(3) 0.012(2) 0.027(2) 0.000(2)
N16 0.037(2) 0.048(2) 0.055(2) -0.0148(18) -0.0058(17) -0.0198(18)
N17 0.0284(18) 0.029(2) 0.0248(17) 0.0013(16) 0.0049(14) -0.0046(15)
N18 0.0322(19) 0.030(2) 0.0285(18) -0.0122(15) 0.0009(14) -0.0126(15)
N19 0.042(2) 0.042(2) 0.0314(19) -0.0028(17) 0.0172(15) 0.0021(17)
C1 0.045(3) 0.033(3) 0.043(3) 0.005(2) 0.012(2) 0.009(2)
C2 0.035(2) 0.027(3) 0.042(2) 0.0035(19) 0.0145(19) 0.001(2)
O2 0.057(2) 0.112(3) 0.063(2) -0.028(2) 0.0219(17) -0.029(2)
O1 0.084(6) 0.145(8) 0.097(6) -0.016(5) 0.037(4) -0.067(6)
O1' 0.128(9) 0.161(11) 0.092(7) -0.024(8) 0.036(6) -0.058(8)
N5 0.046(2) 0.028(2) 0.036(2) 0.0148(17) 0.0069(17) 0.0152(17)
N6 0.042(7) 0.051(7) 0.038(7) 0.007(6) 0.018(6) 0.002(6)
N6' 0.077(7) 0.066(6) 0.040(4) 0.021(5) 0.029(4) 0.002(4)

loop_
_atom_type_symbol
_atom_type_description
_atom_type_scat_dispersion_real
_atom_type_scat_dispersion_imag
_atom_type_scat_source
C C 0.0033 0.0016 'International Tables Vol C Tables 4.2.6.8 and 6.1.1.4'
H H 0.0000 0.0000 'International Tables Vol C Tables 4.2.6.8 and 6.1.1.4'
N N 0.0061 0.0033 'International Tables Vol C Tables 4.2.6.8 and 6.1.1.4'
O O 0.0106 0.0060 'International Tables Vol C Tables 4.2.6.8 and 6.1.1.4'
Cu Cu 0.3201 1.2651 'International Tables Vol C Tables 4.2.6.8 and 6.1.1.4'

loop_
_geom_angle_atom_site_label_1
_geom_angle_atom_site_label_2
_geom_angle_atom_site_label_3
_geom_angle_site_symmetry_1
_geom_angle_site_symmetry_3
_geom_angle
_geom_angle_publ_flag
N4 Cu1 N4 . 3_576 180.0000(10) y
N4 Cu1 N1 . . 100.79(11) y
N4 Cu1 N1 3_576 . 79.21(11) y
N4 Cu1 N1 . 3_576 79.21(11) ?
N4 Cu1 N1 3_576 3_576 100.79(11) ?
N1 Cu1 N1 . 3_576 180.0000(10) ?
N1 Cu1 N7 . 1_565 89.22(10) y
N4 Cu1 N7 . 1_565 94.74(10) y
N1 Cu1 N7 3_576 1_565 90.79(10) y
N4 Cu1 N7 3_576 1_565 85.26(10) y
N10 Cu2 N4 . . 168.95(13) y
N10 Cu2 N1 . 3_576 101.13(12) y
N4 Cu2 N1 . 3_576 78.33(11) y
N10 Cu2 N7 . . 78.67(12) y
N4 Cu2 N7 . . 99.06(11) y
N1 Cu2 N7 3_576 . 165.54(12) y
N10 Cu2 N13 . 1_565 99.63(12) y
N4 Cu2 N13 . 1_565 91.40(12) y
N1 Cu2 N13 3_576 1_565 88.66(12) y
N7 Cu2 N13 . 1_565 105.68(11) y
N18 Cu3 N13 2_546 . 93.81(13) y
N18 Cu3 N10 2_546 . 91.83(12) y
N13 Cu3 N10 . . 163.64(12) y
N18 Cu3 N7 2_546 . 167.98(12) y
N13 Cu3 N7 . . 95.54(12) y
N10 Cu3 N7 . . 77.18(11) y
N18 Cu3 N16 2_546 . 98.96(13) y
N13 Cu3 N16 . . 89.72(12) y
N10 Cu3 N16 . . 104.56(13) y
N7 Cu3 N16 . . 88.64(12) y
N7 Cu3 N1 . 3_566 85.48(10) y
N13 Cu3 N1 . 3_566 72.94(10) y
N10 Cu3 N1 . 3_566 91.62(10) y
N18 Cu3 N1 2_546 3_566 91.07(10) y
N16 Cu3 N1 . 3_566 160.58(10) y
N2 N1 Cu1 . . 130.1(2) ?
N2 N1 Cu2 . 3_576 129.3(2) ?
Cu1 N1 Cu2 . 3_576 100.51(13) ?
N3 N2 N1 . . 178.3(4) ?
N5 N4 Cu1 . . 129.5(3) ?
N5 N4 Cu2 . . 126.6(2) ?
Cu1 N4 Cu2 . . 101.45(13) ?
N8 N7 Cu2 . . 125.7(3) ?
N8 N7 Cu3 . . 120.6(2) ?
Cu2 N7 Cu3 . . 99.15(12) ?
N9 N8 N7 . . 177.8(5) ?
N11 N10 Cu2 . . 128.9(2) ?
N11 N10 Cu3 . . 123.3(2) ?
Cu2 N10 Cu3 . . 102.78(13) ?
N12 N11 N10 . . 178.8(4) ?
N14 N13 Cu3 . . 121.0(3) ?
N14 N13 Cu2 . 1_545 122.8(2) ?
Cu3 N13 Cu2 . 1_545 109.72(13) ?
N15 N14 N13 . . 178.6(4) ?
N17 N16 Cu3 . . 155.3(3) ?
N16 N17 N18 . . 177.9(4) ?
N17 N18 Cu3 . 2_556 115.7(3) ?
C1 N19 C2 . . 110.9(3) ?
N19 C1 C2 . 3_557 111.7(3) ?
N19 C2 C1 . 3_557 110.7(3) ?
N4 N5 N6' . . 167.6(11) ?

loop_
_geom_bond_atom_site_label_1
_geom_bond_atom_site_label_2
_geom_bond_site_symmetry_2
_geom_bond_distance
_geom_bond_publ_flag
Cu1 N4 . 1.984(3) y
Cu1 N4 3_576 1.984(3) ?
Cu1 N1 . 1.998(3) y
Cu1 N1 3_576 1.998(3) ?
Cu1 N7 1_565 2.747(3) y
Cu2 N10 . 1.964(3) y
Cu2 N4 . 2.003(3) y
Cu2 N1 3_576 2.016(3) y
Cu2 N7 . 2.021(3) y
Cu2 N13 1_565 2.309(3) y
Cu3 N18 2_546 1.972(3) y
Cu3 N13 . 1.988(3) y
Cu3 N10 . 2.001(3) y
Cu3 N7 . 2.048(3) y
Cu3 N16 . 2.358(3) y
Cu3 N1 3_566 2.942(3) y
N1 N2 . 1.210(4) ?
N1 Cu2 3_576 2.016(3) ?
N2 N3 . 1.139(4) ?
N4 N5 . 1.176(4) ?
N7 N8 . 1.211(4) ?
N8 N9 . 1.141(5) ?
N10 N11 . 1.215(4) ?
N11 N12 . 1.141(4) ?
N13 N14 . 1.201(4) ?
N13 Cu2 1_545 2.309(3) ?
N14 N15 . 1.152(4) ?
N16 N17 . 1.155(4) ?
N17 N18 . 1.201(4) ?
N18 Cu3 2_556 1.972(3) ?
N19 C1 . 1.477(5) ?
N19 C2 . 1.482(4) ?
C1 C2 3_557 1.502(5) ?
C2 C1 3_557 1.502(5) ?
N5 N6' . 1.182(11) ?

loop_
_geom_hbond_atom_site_label_D
_geom_hbond_atom_site_label_H
_geom_hbond_atom_site_label_A
_geom_hbond_site_symmetry_A
_geom_hbond_distance_DH
_geom_hbond_distance_HA
_geom_hbond_distance_DA
_geom_hbond_angle_DHA
N19 H1A N18 2_546 0.90 2.23 3.103(4) 163.2
N19 H1B O2 1_445 0.90 1.85 2.738(4) 166.7
O2 H2E N15 4_666 0.85 2.12 2.961(5) 169.5
O2 H2F O1 . 0.85 1.90 2.744(8) 169.2
O2 H2F O1' . 0.85 1.98 2.672(12) 137.5
O1 H1E N6 4_676 0.85 2.20 2.94(2) 145.1
O1 H1F N6 3_666 0.85 2.43 3.19(3) 148.6
O1' H1'A N9 4_666 0.85 2.63 3.034(12) 110.7
O1' H1'B N6' 3_666 0.85 2.05 2.888(14) 170.8
